data_2214781
loop_
_publ_author_name
'Zhang, Shi-Guo'
'Xu, Hai-Yan'
'Shi, Jing-Min'

_publ_section_title
;
 The 2:1 adduct of 8-hydroxyquinoline <i>N</i>-oxide and
 diaquabis(8-hydroxyquinoline <i>N</i>-oxide)dithiocyanatocobalt(II)
;
_journal_coeditor_code LH2445
_journal_issue 8
_journal_name_full 'Acta Crystallographica Section E'
_journal_page_first m2083
_journal_page_last m2083
_journal_paper_doi 10.1107/S1600536807032722
_journal_volume 63
_journal_year 2007
_chemical_formula_iupac '[Co (NCS)2 (C9 H7 NO2)2 (H2 O)2] . 2C9 H7 NO2'
_chemical_formula_moiety 'C20 H18 Co N4 O6 S2, 2(C9 H7 N O2)'
_chemical_formula_sum 'C38 H32 Co N6 O10 S2'
_chemical_formula_weight 855.75
_chemical_name_systematic
;
8-hydroxyquinoline N-oxide--diaquabis(8-hydroxyquinoline
N-oxide-\kO^1^)bis(thiocyanato-\kN)cobalt(II) (2/1)
;
_space_group_IT_number 14
_symmetry_cell_setting monoclinic
_symmetry_space_group_name_Hall '-P 2yn'
_symmetry_space_group_name_H-M 'P 1 21/n 1'
_atom_sites_solution_hydrogens geom
_atom_sites_solution_primary direct
_atom_sites_solution_secondary difmap
_audit_creation_method SHELXL-97
_cell_angle_alpha 90.00
_cell_angle_beta 93.967(2)
_cell_angle_gamma 90.00
_cell_formula_units_Z 2
_cell_length_a 8.6381(13)
_cell_length_b 17.133(3)
_cell_length_c 12.6809(19)
_cell_measurement_reflns_used 3119
_cell_measurement_temperature 298(2)
_cell_measurement_theta_max 24.0795
_cell_measurement_theta_min 2.3775
_cell_volume 1872.2(5)
_computing_cell_refinement 'SAINT (Bruker, 1997)'
_computing_data_collection 'SMART (Bruker, 1997)'
_computing_data_reduction SAINT
_computing_molecular_graphics SHELXTL
_computing_publication_material SHELXTL
_computing_structure_refinement SHELXTL
_computing_structure_solution 'SHELXTL  (Bruker, 2001)'
_diffrn_ambient_temperature 298(2)
_diffrn_measured_fraction_theta_full 0.994
_diffrn_measured_fraction_theta_max 0.994
_diffrn_measurement_device_type 'Bruker SMART APEX CCD'
_diffrn_measurement_method '\f and \w'
_diffrn_radiation_monochromator graphite
_diffrn_radiation_source 'fine-focus sealed tube'
_diffrn_radiation_type MoK\a
_diffrn_radiation_wavelength 0.71073
_diffrn_reflns_av_R_equivalents 0.0257
_diffrn_reflns_av_sigmaI/netI 0.0321
_diffrn_reflns_limit_h_max 11
_diffrn_reflns_limit_h_min -10
_diffrn_reflns_limit_k_max 21
_diffrn_reflns_limit_k_min -20
_diffrn_reflns_limit_l_max 16
_diffrn_reflns_limit_l_min -11
_diffrn_reflns_number 10783
_diffrn_reflns_theta_full 27.00
_diffrn_reflns_theta_max 27.00
_diffrn_reflns_theta_min 2.00
_exptl_absorpt_coefficient_mu 0.638
_exptl_absorpt_correction_T_max 0.8776
_exptl_absorpt_correction_T_min 0.7579
_exptl_absorpt_correction_type multi-scan
_exptl_absorpt_process_details '(SADABS; Sheldrick, 1996)'
_exptl_crystal_colour red
_exptl_crystal_density_diffrn 1.518
_exptl_crystal_density_method 'not measured'
_exptl_crystal_description block
_exptl_crystal_F_000 882
_exptl_crystal_size_max 0.46
_exptl_crystal_size_mid 0.38
_exptl_crystal_size_min 0.21
_refine_diff_density_max 0.326
_refine_diff_density_min -0.215
_refine_ls_extinction_method none
_refine_ls_goodness_of_fit_ref 0.990
_refine_ls_hydrogen_treatment constr
_refine_ls_matrix_type full
_refine_ls_number_parameters 259
_refine_ls_number_reflns 4049
_refine_ls_number_restraints 3
_refine_ls_restrained_S_all 0.990
_refine_ls_R_factor_all 0.0652
_refine_ls_R_factor_gt 0.0452
_refine_ls_shift/su_max 0.002
_refine_ls_shift/su_mean 0.000
_refine_ls_structure_factor_coef Fsqd
_refine_ls_weighting_details 'calc w=1/[\s^2^(Fo^2^)+(0.0713P)^2^+0.0781P] where P=(Fo^2^+2Fc^2^)/3'
_refine_ls_weighting_scheme calc
_refine_ls_wR_factor_gt 0.1125
_refine_ls_wR_factor_ref 0.1217
_reflns_number_gt 2959
_reflns_number_total 4049
_reflns_threshold_expression I>2\s(I)
_cod_data_source_file lh2445.cif
_cod_data_source_block I
_cod_depositor_comments
;
The following automatic conversions were performed:
'_symmetry_cell_setting' value 'Monoclinic' changed to 'monoclinic'
according to '/home/saulius/struct/CIF-dictionaries/cif_core.dic'
dictionary named 'cif_core.dic' version 2.4.1 from 2010-06-29.

Automatic conversion script
Id: cif_fix_enum 1527 2010-12-29 10:47:43Z saulius 

The following automatic conversions were performed:

'_symmetry_cell_setting' value 'Monoclinic' changed to 'monoclinic'
according to /home/saulius/struct/CIF-dictionaries/cif_core.dic
dictionary named 'cif_core.dic' version 2.4.1 from 2010-06-29.

Automatic conversion script
Id: cif_fix_values 1715 2011-07-08 13:25:40Z adriana 
;
_cod_original_sg_symbol_H-M 'P 21/n'
_cod_database_code 2214781
_cod_database_fobs_code 2214781

loop_
_symmetry_equiv_pos_as_xyz
'x, y, z'
'-x+1/2, y+1/2, -z+1/2'
'-x, -y, -z'
'x-1/2, -y-1/2, z-1/2'

loop_
_atom_site_type_symbol
_atom_site_label
_atom_site_fract_x
_atom_site_fract_y
_atom_site_fract_z
_atom_site_U_iso_or_equiv
_atom_site_adp_type
_atom_site_calc_flag
_atom_site_refinement_flags
_atom_site_occupancy
O O1 0.30709(16) 0.07591(9) 0.46163(12) 0.0570(4) Uani d D 1
H H6 0.2606 0.0565 0.4069 0.085 Uiso d RD 1
H H7 0.2497 0.0762 0.5126 0.085 Uiso d RD 1
Co Co1 0.5000 0.0000 0.5000 0.04581(15) Uani d S 1
O O2 0.63297(17) 0.09338(8) 0.56295(12) 0.0520(4) Uani d . 1
N N2 0.69243(19) 0.15070(10) 0.50537(13) 0.0479(4) Uani d . 1
O O5 1.0743(2) 0.07773(12) 0.61024(16) 0.0881(6) Uani d . 1
H H2 1.0359 0.0360 0.6264 0.132 Uiso calc R 1
C C7 0.6420(2) 0.22599(13) 0.51917(16) 0.0497(5) Uani d . 1
C C15 0.9009(2) 0.11953(14) 0.73717(18) 0.0545(5) Uani d . 1
O O3 0.4624(2) 0.19045(10) 0.65009(14) 0.0710(5) Uani d . 1
H H1 0.4987 0.1473 0.6384 0.107 Uiso calc R 1
N N1 0.5638(2) 0.01197(11) 0.34865(16) 0.0576(5) Uani d . 1
N N3 0.8489(2) 0.04347(14) 0.75126(17) 0.0678(6) Uani d . 1
C C8 0.8003(3) 0.13268(18) 0.4404(2) 0.0678(7) Uani d . 1
H H8 0.8319 0.0811 0.4343 0.081 Uiso calc R 1
C C1 0.6113(3) 0.02121(12) 0.26736(18) 0.0494(5) Uani d . 1
C C16 0.8379(3) 0.18037(19) 0.7958(2) 0.0733(8) Uani d . 1
C C9 0.8669(3) 0.1907(3) 0.3808(2) 0.0929(11) Uani d . 1
H H9 0.9425 0.1781 0.3348 0.111 Uiso calc R 1
C C6 0.7082(3) 0.28558(17) 0.4597(2) 0.0728(8) Uani d . 1
C C2 0.5277(3) 0.24412(14) 0.59013(18) 0.0566(6) Uani d . 1
C C14 1.0138(3) 0.13580(16) 0.66616(19) 0.0606(6) Uani d . 1
C C4 0.5457(5) 0.37788(19) 0.5420(3) 0.1031(12) Uani d . 1
H H4 0.5125 0.4290 0.5506 0.124 Uiso calc R 1
O O4 0.9025(2) -0.01479(11) 0.69366(18) 0.0851(6) Uani d . 1
C C3 0.4817(3) 0.31982(17) 0.5988(2) 0.0793(8) Uani d . 1
H H3 0.4053 0.3322 0.6443 0.095 Uiso calc R 1
C C13 1.0592(3) 0.2099(2) 0.6527(3) 0.0868(9) Uani d . 1
H H13 1.1338 0.2209 0.6053 0.104 Uiso calc R 1
C C18 0.6822(4) 0.0881(3) 0.8789(3) 0.1141(15) Uani d . 1
H H18 0.6098 0.0767 0.9276 0.137 Uiso calc R 1
C C19 0.7415(3) 0.0290(2) 0.8207(3) 0.0929(10) Uani d . 1
H H19 0.7069 -0.0219 0.8294 0.111 Uiso calc R 1
C C10 0.8200(4) 0.2656(3) 0.3908(2) 0.0954(11) Uani d . 1
H H10 0.8634 0.3043 0.3508 0.114 Uiso calc R 1
C C12 0.9966(5) 0.2699(2) 0.7082(4) 0.1114(13) Uani d . 1
H H12 1.0298 0.3208 0.6972 0.134 Uiso calc R 1
C C11 0.8899(5) 0.2572(2) 0.7773(3) 0.1041(12) Uani d . 1
H H11 0.8494 0.2989 0.8134 0.125 Uiso calc R 1
C C5 0.6557(5) 0.36344(18) 0.4736(3) 0.0981(11) Uani d . 1
H H5 0.6968 0.4041 0.4359 0.118 Uiso calc R 1
C C17 0.7273(4) 0.1617(3) 0.8661(3) 0.1088(14) Uani d . 1
H H17 0.6840 0.2012 0.9049 0.131 Uiso calc R 1
S S1 0.67766(10) 0.03564(5) 0.15248(6) 0.0848(3) Uani d . 1

loop_
_atom_site_aniso_label
_atom_site_aniso_U_11
_atom_site_aniso_U_22
_atom_site_aniso_U_33
_atom_site_aniso_U_12
_atom_site_aniso_U_13
_atom_site_aniso_U_23
O1 0.0554(9) 0.0602(9) 0.0560(9) 0.0069(7) 0.0085(7) -0.0016(7)
Co1 0.0487(2) 0.0473(2) 0.0425(2) 0.00069(17) 0.01068(17) 0.00210(17)
O2 0.0607(9) 0.0485(8) 0.0474(8) -0.0054(7) 0.0081(7) 0.0023(7)
N2 0.0430(9) 0.0597(11) 0.0413(9) -0.0064(8) 0.0058(7) -0.0031(8)
O5 0.0686(11) 0.1132(15) 0.0857(14) 0.0141(11) 0.0285(10) -0.0130(12)
C7 0.0521(12) 0.0533(12) 0.0427(11) -0.0106(10) -0.0037(9) 0.0011(10)
C15 0.0407(11) 0.0715(15) 0.0501(13) 0.0027(10) -0.0042(9) -0.0024(11)
O3 0.0749(11) 0.0797(12) 0.0614(11) 0.0046(9) 0.0259(9) -0.0049(9)
N1 0.0611(12) 0.0670(12) 0.0460(10) -0.0026(9) 0.0128(9) 0.0020(9)
N3 0.0524(11) 0.0882(16) 0.0613(13) 0.0012(11) -0.0069(10) 0.0103(12)
C8 0.0476(13) 0.0967(19) 0.0603(15) -0.0067(12) 0.0124(11) -0.0184(14)
C1 0.0536(12) 0.0451(11) 0.0505(13) 0.0002(9) 0.0097(10) -0.0021(9)
C16 0.0552(14) 0.102(2) 0.0603(16) 0.0173(14) -0.0110(12) -0.0229(15)
C9 0.0602(17) 0.162(3) 0.0589(18) -0.041(2) 0.0204(14) -0.014(2)
C6 0.0731(17) 0.0812(18) 0.0616(16) -0.0341(14) -0.0132(14) 0.0175(14)
C2 0.0580(13) 0.0606(14) 0.0500(13) 0.0034(11) -0.0061(11) -0.0113(11)
C14 0.0453(12) 0.0802(17) 0.0562(14) 0.0019(12) 0.0026(10) 0.0001(12)
C4 0.122(3) 0.0600(18) 0.121(3) 0.002(2) -0.039(3) -0.007(2)
O4 0.0760(13) 0.0685(12) 0.1083(17) 0.0125(9) -0.0125(12) -0.0076(11)
C3 0.0859(19) 0.0710(18) 0.078(2) 0.0145(15) -0.0143(16) -0.0179(15)
C13 0.0696(18) 0.105(2) 0.085(2) -0.0220(17) -0.0049(16) 0.0168(19)
C18 0.063(2) 0.229(5) 0.0507(18) 0.002(3) 0.0101(15) 0.012(3)
C19 0.0594(16) 0.140(3) 0.077(2) -0.0225(18) -0.0114(16) 0.042(2)
C10 0.083(2) 0.138(3) 0.0649(19) -0.063(2) 0.0007(16) 0.023(2)
C12 0.107(3) 0.078(2) 0.142(4) -0.015(2) -0.043(3) -0.005(2)
C11 0.097(2) 0.091(3) 0.118(3) 0.024(2) -0.038(2) -0.044(2)
C5 0.120(3) 0.0609(18) 0.107(3) -0.0371(19) -0.035(2) 0.0288(17)
C17 0.0613(19) 0.203(4) 0.062(2) 0.029(2) 0.0004(15) -0.039(3)
S1 0.1174(6) 0.0820(5) 0.0604(4) -0.0090(4) 0.0450(4) -0.0001(4)

loop_
_atom_type_symbol
_atom_type_description
_atom_type_scat_dispersion_real
_atom_type_scat_dispersion_imag
_atom_type_scat_source
C C 0.0033 0.0016 'International Tables Vol C Tables 4.2.6.8 and 6.1.1.4'
H H 0.0000 0.0000 'International Tables Vol C Tables 4.2.6.8 and 6.1.1.4'
N N 0.0061 0.0033 'International Tables Vol C Tables 4.2.6.8 and 6.1.1.4'
O O 0.0106 0.0060 'International Tables Vol C Tables 4.2.6.8 and 6.1.1.4'
Co Co 0.3494 0.9721 'International Tables Vol C Tables 4.2.6.8 and 6.1.1.4'
S S 0.1246 0.1234 'International Tables Vol C Tables 4.2.6.8 and 6.1.1.4'

loop_
_geom_angle_atom_site_label_1
_geom_angle_atom_site_label_2
_geom_angle_atom_site_label_3
_geom_angle_site_symmetry_1
_geom_angle_site_symmetry_3
_geom_angle
Co1 O1 H6 . . 105.4
Co1 O1 H7 . . 108.6
H6 O1 H7 . . 111.2
N1 Co1 N1 3_656 . 180.0
N1 Co1 O2 3_656 . 83.99(7)
N1 Co1 O2 . . 96.01(7)
N1 Co1 O2 3_656 3_656 96.01(7)
N1 Co1 O2 . 3_656 83.99(7)
O2 Co1 O2 . 3_656 180.00(5)
N1 Co1 O1 3_656 . 91.03(7)
N1 Co1 O1 . . 88.97(7)
O2 Co1 O1 . . 91.16(6)
O2 Co1 O1 3_656 . 88.84(6)
N1 Co1 O1 3_656 3_656 88.97(7)
N1 Co1 O1 . 3_656 91.03(7)
O2 Co1 O1 . 3_656 88.84(6)
O2 Co1 O1 3_656 3_656 91.16(6)
O1 Co1 O1 . 3_656 180.00(8)
N2 O2 Co1 . . 124.75(12)
C8 N2 O2 . . 118.6(2)
C8 N2 C7 . . 122.7(2)
O2 N2 C7 . . 118.60(16)
C14 O5 H2 . . 109.5
N2 C7 C6 . . 117.8(2)
N2 C7 C2 . . 121.80(19)
C6 C7 C2 . . 120.4(2)
N3 C15 C14 . . 120.9(2)
N3 C15 C16 . . 118.9(2)
C14 C15 C16 . . 120.2(2)
C2 O3 H1 . . 109.5
C1 N1 Co1 . . 174.2(2)
O4 N3 C19 . . 120.0(3)
O4 N3 C15 . . 120.0(2)
C19 N3 C15 . . 120.0(3)
N2 C8 C9 . . 120.4(3)
N2 C8 H8 . . 119.8
C9 C8 H8 . . 119.8
N1 C1 S1 . . 179.1(2)
C17 C16 C15 . . 118.4(3)
C17 C16 C11 . . 124.1(3)
C15 C16 C11 . . 117.5(3)
C10 C9 C8 . . 119.1(3)
C10 C9 H9 . . 120.5
C8 C9 H9 . . 120.5
C10 C6 C7 . . 118.8(3)
C10 C6 C5 . . 123.4(3)
C7 C6 C5 . . 117.8(3)
O3 C2 C3 . . 118.0(2)
O3 C2 C7 . . 123.3(2)
C3 C2 C7 . . 118.7(2)
C13 C14 O5 . . 120.3(3)
C13 C14 C15 . . 119.5(3)
O5 C14 C15 . . 120.3(2)
C5 C4 C3 . . 122.2(3)
C5 C4 H4 . . 118.9
C3 C4 H4 . . 118.9
C2 C3 C4 . . 121.2(3)
C2 C3 H3 . . 119.4
C4 C3 H3 . . 119.4
C14 C13 C12 . . 120.8(3)
C14 C13 H13 . . 119.6
C12 C13 H13 . . 119.6
C17 C18 C19 . . 120.7(3)
C17 C18 H18 . . 119.7
C19 C18 H18 . . 119.7
N3 C19 C18 . . 121.0(3)
N3 C19 H19 . . 119.5
C18 C19 H19 . . 119.5
C9 C10 C6 . . 121.2(3)
C9 C10 H10 . . 119.4
C6 C10 H10 . . 119.4
C11 C12 C13 . . 121.8(4)
C11 C12 H12 . . 119.1
C13 C12 H12 . . 119.1
C12 C11 C16 . . 120.2(3)
C12 C11 H11 . . 119.9
C16 C11 H11 . . 119.9
C4 C5 C6 . . 119.6(3)
C4 C5 H5 . . 120.2
C6 C5 H5 . . 120.2
C18 C17 C16 . . 121.0(4)
C18 C17 H17 . . 119.5
C16 C17 H17 . . 119.5

loop_
_geom_bond_atom_site_label_1
_geom_bond_atom_site_label_2
_geom_bond_site_symmetry_2
_geom_bond_distance
O1 Co1 . 2.1431(14)
O1 H6 . 0.8463
O1 H7 . 0.8407
Co1 N1 3_656 2.044(2)
Co1 N1 . 2.044(2)
Co1 O2 . 2.0951(14)
Co1 O2 3_656 2.0951(14)
Co1 O1 3_656 2.1431(14)
O2 N2 . 1.346(2)
N2 C8 . 1.322(3)
N2 C7 . 1.376(3)
O5 C14 . 1.348(3)
O5 H2 . 0.8200
C7 C6 . 1.413(3)
C7 C2 . 1.416(3)
C15 N3 . 1.394(3)
C15 C14 . 1.401(3)
C15 C16 . 1.411(3)
O3 C2 . 1.342(3)
O3 H1 . 0.8200
N1 C1 . 1.146(3)
N3 O4 . 1.338(3)
N3 C19 . 1.345(4)
C8 C9 . 1.397(4)
C8 H8 . 0.9300
C1 S1 . 1.621(2)
C16 C17 . 1.389(5)
C16 C11 . 1.416(5)
C9 C10 . 1.354(5)
C9 H9 . 0.9300
C6 C10 . 1.390(4)
C6 C5 . 1.424(4)
C2 C3 . 1.363(3)
C14 C13 . 1.344(4)
C4 C5 . 1.353(5)
C4 C3 . 1.367(4)
C4 H4 . 0.9300
C3 H3 . 0.9300
C13 C12 . 1.377(5)
C13 H13 . 0.9300
C18 C17 . 1.333(5)
C18 C19 . 1.373(5)
C18 H18 . 0.9300
C19 H19 . 0.9300
C10 H10 . 0.9300
C12 C11 . 1.333(5)
C12 H12 . 0.9300
C11 H11 . 0.9300
C5 H5 . 0.9300
C17 H17 . 0.9300

loop_
_geom_hbond_atom_site_label_D
_geom_hbond_atom_site_label_H
_geom_hbond_atom_site_label_A
_geom_hbond_site_symmetry_A
_geom_hbond_distance_DH
_geom_hbond_distance_HA
_geom_hbond_distance_DA
_geom_hbond_angle_DHA
O1 H7 O5 1_455 0.84 2.02 2.849(2) 168
O1 H6 O4 3_656 0.85 1.97 2.786(3) 162
C5 H5 S1 2_655 0.93 2.77 3.695(4) 173
C12 H12 S1 4_666 0.93 2.85 3.768(4) 170
O3 H1 O2 . 0.82 1.81 2.527(2) 145
O3 H1 N2 . 0.82 2.46 2.878(2) 113
O5 H2 O4 . 0.82 1.72 2.460(3) 150
O5 H2 N3 . 0.82 2.34 2.796(3) 116

loop_
_geom_torsion_atom_site_label_1
_geom_torsion_atom_site_label_2
_geom_torsion_atom_site_label_3
_geom_torsion_atom_site_label_4
_geom_torsion_site_symmetry_1
_geom_torsion
N1 Co1 O2 N2 3_656 -162.65(15)
N1 Co1 O2 N2 . 17.35(15)
O1 Co1 O2 N2 . -71.73(14)
O1 Co1 O2 N2 3_656 108.27(14)
Co1 O2 N2 C8 . -65.6(2)
Co1 O2 N2 C7 . 116.45(17)
C8 N2 C7 C6 . 0.8(3)
O2 N2 C7 C6 . 178.66(18)
C8 N2 C7 C2 . -179.2(2)
O2 N2 C7 C2 . -1.4(3)
C14 C15 N3 O4 . -2.6(3)
C16 C15 N3 O4 . 177.5(2)
C14 C15 N3 C19 . 179.3(2)
C16 C15 N3 C19 . -0.7(3)
O2 N2 C8 C9 . -178.8(2)
C7 N2 C8 C9 . -1.0(4)
N3 C15 C16 C17 . 0.6(4)
C14 C15 C16 C17 . -179.4(2)
N3 C15 C16 C11 . -178.2(2)
C14 C15 C16 C11 . 1.9(4)
N2 C8 C9 C10 . 0.2(4)
N2 C7 C6 C10 . 0.0(3)
C2 C7 C6 C10 . -179.9(2)
N2 C7 C6 C5 . 179.8(2)
C2 C7 C6 C5 . -0.2(4)
N2 C7 C2 O3 . 1.2(3)
C6 C7 C2 O3 . -178.8(2)
N2 C7 C2 C3 . -179.1(2)
C6 C7 C2 C3 . 0.8(3)
N3 C15 C14 C13 . 178.6(2)
C16 C15 C14 C13 . -1.4(4)
N3 C15 C14 O5 . -0.1(3)
C16 C15 C14 O5 . 179.9(2)
O3 C2 C3 C4 . 178.5(3)
C7 C2 C3 C4 . -1.2(4)
C5 C4 C3 C2 . 0.9(5)
O5 C14 C13 C12 . 179.0(3)
C15 C14 C13 C12 . 0.3(4)
O4 N3 C19 C18 . -178.5(3)
C15 N3 C19 C18 . -0.4(4)
C17 C18 C19 N3 . 1.5(5)
C8 C9 C10 C6 . 0.6(5)
C7 C6 C10 C9 . -0.7(4)
C5 C6 C10 C9 . 179.6(3)
C14 C13 C12 C11 . 0.3(5)
C13 C12 C11 C16 . 0.2(5)
C17 C16 C11 C12 . -180.0(3)
C15 C16 C11 C12 . -1.3(4)
C3 C4 C5 C6 . -0.2(5)
C10 C6 C5 C4 . 179.6(3)
C7 C6 C5 C4 . -0.1(4)
C19 C18 C17 C16 . -1.6(6)
C15 C16 C17 C18 . 0.6(5)
C11 C16 C17 C18 . 179.2(3)
